data_9001329
loop_
_publ_author_name
'Hawthorne, F. C.'
'Groat, L. A.'
'Raudsepp, M.'
'Ball, N. A.'
'Kimata, M.'
'Spike, F. D.'
'Gaba, R.'
'Halden, N. M.'
'Lumpkin, G. R.'
'Ewing, R. C.'
'Greegor, R. B.'
'Lytle, F. W.'
'Ercit, T. S.'
'Rossman, G. R.'
'Wicks, F. J.'
'Ramik, R. A.'
'Sherriff, B. L.'
'Fleet, M. E.'
'McCammon, C. A.'

_publ_section_title
;
 Alpha-decay damage in titanite
 sample from Cardiff U Mine, Ontario, natural
;
_journal_name_full 'American Mineralogist'
_journal_page_first 370
_journal_page_last 396
_journal_volume 76
_journal_year 1991
_chemical_formula_sum 'Ca O5 Si Ti'
_chemical_name_mineral Titanite
_space_group_IT_number 15
_symmetry_space_group_name_Hall '-C 2yc'
_symmetry_space_group_name_H-M 'C 1 2/c 1'
_cell_angle_alpha 90
_cell_angle_beta 114.08
_cell_angle_gamma 90
_cell_length_a 6.607
_cell_length_b 8.775
_cell_length_c 7.110
_cell_formula_units_Z 4
_cell_volume 376.340
_database_code_amcsd 0001359
_exptl_crystal_density_diffrn 3.460
_cod_original_formula_sum 'Ca Ti Si O5'
_cod_database_code 9001329

loop_
_space_group_symop_operation_xyz
x,y,z
1/2+x,1/2+y,z
x,-y,1/2+z
1/2+x,1/2-y,1/2+z
-x,y,1/2-z
1/2-x,1/2+y,1/2-z
-x,-y,-z
1/2-x,1/2-y,-z

loop_
_atom_site_aniso_label
_atom_site_aniso_U_11
_atom_site_aniso_U_22
_atom_site_aniso_U_33
_atom_site_aniso_U_12
_atom_site_aniso_U_13
_atom_site_aniso_U_23
Ca 0.01730 0.01650 0.05660 0.00000 -0.00410 0.00000
Ti 0.02020 0.02450 0.04050 0.00490 0.00560 0.00150
Si 0.01710 0.01900 0.02410 0.00000 0.00490 0.00000
O1 0.02270 0.02180 0.02830 0.00000 0.00610 0.00000
O2 0.02170 0.02740 0.03160 0.00260 0.00390 -0.00070
O3 0.01980 0.02570 0.03220 0.00310 0.00790 0.00330

loop_
_atom_site_label
_atom_site_fract_x
_atom_site_fract_y
_atom_site_fract_z
Ca 0.00000 0.16870 0.75000
Ti 0.00000 0.50000 0.00000
Si 0.00000 0.18350 0.25000
O1 0.00000 0.57090 0.25000
O2 0.18590 0.06640 0.40940
O3 0.10190 0.29040 0.11940

loop_
_cod_related_entry_id
_cod_related_entry_database
_cod_related_entry_code
1 AMCSD 0001359
